data_4123908
loop_
_publ_author_name
'Maier, Josef M.'
'Li, Ping'
'Hwang, Jungwun'
'Smith, Mark D.'
'Shimizu, Ken D.'

_publ_section_title
;
 Measurement of Silver-\p Interactions in Solution Using Molecular Torsion
 Balances.
;
_journal_issue 25
_journal_name_full 'Journal of the American Chemical Society'
_journal_page_first 8014
_journal_page_last 8017
_journal_paper_doi 10.1021/jacs.5b04554
_journal_volume 137
_journal_year 2015
_chemical_formula_moiety 'C24 H18 N2 O2'
_chemical_formula_sum 'C24 H18 N2 O2'
_chemical_formula_weight 366.40
_space_group_crystal_system monoclinic
_space_group_IT_number 14
_space_group_name_Hall '-P 2yn'
_space_group_name_H-M_alt 'P 1 21/n 1'
_symmetry_space_group_name_Hall '-P 2yn'
_symmetry_space_group_name_H-M 'P 1 21/n 1'
_atom_sites_solution_hydrogens geom
_atom_sites_solution_primary direct
_audit_creation_date 2014-12-09
_audit_creation_method
;
Olex2 1.2
(compiled 2014.11.28 svn.r3106 for OlexSys, GUI svn.r4959)
;
_cell_angle_alpha 90
_cell_angle_beta 116.317(2)
_cell_angle_gamma 90
_cell_formula_units_Z 4
_cell_length_a 13.2851(7)
_cell_length_b 11.1971(6)
_cell_length_c 13.2994(8)
_cell_measurement_reflns_used 9844
_cell_measurement_temperature 100(2)
_cell_measurement_theta_max 27.906
_cell_measurement_theta_min 2.495
_cell_volume 1773.30(17)
_computing_cell_refinement 'SAINT v8.34A (Bruker, 2013)'
_computing_data_collection 'APEX 2 (Bruker, 2013)'
_computing_data_reduction 'SAINT v8.34A (Bruker, 2013)'
_computing_molecular_graphics 'Olex2 (Dolomanov et al., 2009)'
_computing_publication_material 'Olex2 (Dolomanov et al., 2009)'
_computing_structure_refinement 'ShelXL (Sheldrick, 2008)'
_computing_structure_solution 'ShelXT (Sheldrick, 2008)'
_diffrn_ambient_temperature 100(2)
_diffrn_measured_fraction_theta_full 1.000
_diffrn_measured_fraction_theta_max 1.000
_diffrn_measurement_device_type 'Bruker PHOTON 100 CMOS'
_diffrn_measurement_method '\f and \w scans'
_diffrn_radiation_type MoK\a
_diffrn_radiation_wavelength 0.71073
_diffrn_reflns_av_R_equivalents 0.1165
_diffrn_reflns_av_unetI/netI 0.0544
_diffrn_reflns_laue_measured_fraction_full 1.000
_diffrn_reflns_laue_measured_fraction_max 1.000
_diffrn_reflns_limit_h_max 17
_diffrn_reflns_limit_h_min -17
_diffrn_reflns_limit_k_max 14
_diffrn_reflns_limit_k_min -14
_diffrn_reflns_limit_l_max 16
_diffrn_reflns_limit_l_min -17
_diffrn_reflns_number 30851
_diffrn_reflns_point_group_measured_fraction_full 1.000
_diffrn_reflns_point_group_measured_fraction_max 1.000
_diffrn_reflns_theta_full 27.500
_diffrn_reflns_theta_max 27.927
_diffrn_reflns_theta_min 1.803
_diffrn_source microfocus
_exptl_absorpt_coefficient_mu 0.088
_exptl_absorpt_correction_T_max 0.4917
_exptl_absorpt_correction_T_min 0.4385
_exptl_absorpt_correction_type multi-scan
_exptl_absorpt_process_details
;
SADABS-2014/4 (Bruker,2014/4) was used for absorption correction.
wR2(int) was 0.1187 before and 0.0429 after correction.
The Ratio of minimum to maximum transmission is 0.8918.
The \l/2 correction factor is 0.00150.
;
_exptl_crystal_colour colorless
_exptl_crystal_colour_primary colorless
_exptl_crystal_density_diffrn 1.372
_exptl_crystal_description tablet
_exptl_crystal_F_000 768
_exptl_crystal_size_max 0.48
_exptl_crystal_size_mid 0.4
_exptl_crystal_size_min 0.26
_refine_diff_density_max 0.404
_refine_diff_density_min -0.369
_refine_diff_density_rms 0.075
_refine_ls_extinction_coef 0.021(2)
_refine_ls_extinction_expression Fc^*^=kFc[1+0.001xFc^2^\l^3^/sin(2\q)]^-1/4^
_refine_ls_extinction_method SHELXL
_refine_ls_goodness_of_fit_ref 1.029
_refine_ls_hydrogen_treatment constr
_refine_ls_matrix_type full
_refine_ls_number_parameters 255
_refine_ls_number_reflns 4252
_refine_ls_number_restraints 0
_refine_ls_restrained_S_all 1.029
_refine_ls_R_factor_all 0.0496
_refine_ls_R_factor_gt 0.0448
_refine_ls_shift/su_max 0.000
_refine_ls_shift/su_mean 0.000
_refine_ls_structure_factor_coef Fsqd
_refine_ls_weighting_details 'w=1/[\s^2^(Fo^2^)+(0.0563P)^2^+1.0566P] where P=(Fo^2^+2Fc^2^)/3'
_refine_ls_weighting_scheme calc
_refine_ls_wR_factor_gt 0.1169
_refine_ls_wR_factor_ref 0.1198
_reflns_number_gt 3985
_reflns_number_total 4252
_reflns_threshold_expression 'I > 2\s(I)'
_cod_data_source_file ja5b04554_si_002.cif
_cod_data_source_block jmm240_0m
_cod_database_code 4123908
_shelxl_version_number 2014/6
_shelx_space_group_comment
;
The symmetry employed for this shelxl refinement is uniquely defined
by the following loop, which should always be used as a source of
symmetry information in preference to the above space-group names.
They are only intended as comments.
;
_shelx_estimated_absorpt_t_max 0.977
_shelx_estimated_absorpt_t_min 0.959
_olex2_refinement_description
;
1. Fixed Uiso
 At 1.2 times of:
  All C(H) groups
 At 1.5 times of:
  All C(H,H,H) groups
2.a Ternary CH refined with riding coordinates:
 C1(H1), C2(H2), C5(H5), C6(H6)
2.b Aromatic/amide H refined with riding coordinates:
 C8(H8), C9(H9), C10(H10), C11(H11), C14(H14), C15(H15), C16(H16), C17(H17),
 C21(H21), C22(H22), C23(H23)
2.c Idealised Me refined as rotating group:
 C24(H24A,H24B,H24C)
;
_olex2_submission_special_instructions 'No special instructions were received'

loop_
_space_group_symop_operation_xyz
'x, y, z'
'-x+1/2, y+1/2, -z+1/2'
'-x, -y, -z'
'x-1/2, -y-1/2, z-1/2'

loop_
_atom_site_label
_atom_site_type_symbol
_atom_site_fract_x
_atom_site_fract_y
_atom_site_fract_z
_atom_site_U_iso_or_equiv
_atom_site_adp_type
_atom_site_occupancy
_atom_site_site_symmetry_order
_atom_site_calc_flag
_atom_site_refinement_flags_posn
O1 O 0.53718(7) 0.42131(8) 0.42548(7) 0.01416(19) Uani 1 1 d .
O2 O 0.51218(7) 0.72578(8) 0.18712(7) 0.0166(2) Uani 1 1 d .
N1 N 0.55108(8) 0.57493(9) 0.31727(8) 0.0122(2) Uani 1 1 d .
N2 N 0.73494(9) 0.64535(10) 0.41068(9) 0.0169(2) Uani 1 1 d .
C1 C 0.28783(9) 0.44710(10) 0.25481(9) 0.0104(2) Uani 1 1 d .
H1 H 0.2907 0.3812 0.3068 0.012 Uiso 1 1 calc R
C2 C 0.37442(9) 0.54763(10) 0.31607(9) 0.0104(2) Uani 1 1 d .
H2 H 0.3603 0.5811 0.3784 0.012 Uiso 1 1 calc R
C3 C 0.49434(9) 0.50345(10) 0.36197(9) 0.0107(2) Uani 1 1 d .
C4 C 0.48191(9) 0.65815(10) 0.23950(9) 0.0115(2) Uani 1 1 d .
C5 C 0.36512(9) 0.64781(10) 0.23283(9) 0.0106(2) Uani 1 1 d .
H5 H 0.3443 0.7246 0.2573 0.013 Uiso 1 1 calc R
C6 C 0.27407(9) 0.61447(11) 0.11258(9) 0.0112(2) Uani 1 1 d .
H6 H 0.2663 0.6767 0.0557 0.013 Uiso 1 1 calc R
C7 C 0.16639(9) 0.59737(10) 0.12470(9) 0.0113(2) Uani 1 1 d .
C8 C 0.06761(10) 0.66085(11) 0.06758(10) 0.0132(2) Uani 1 1 d .
H8 H 0.0627 0.7212 0.0154 0.016 Uiso 1 1 calc R
C9 C -0.02482(10) 0.63490(11) 0.08788(10) 0.0155(2) Uani 1 1 d .
H9 H -0.0933 0.6770 0.0485 0.019 Uiso 1 1 calc R
C10 C -0.01674(10) 0.54784(11) 0.16529(10) 0.0158(3) Uani 1 1 d .
H10 H -0.0798 0.5312 0.1788 0.019 Uiso 1 1 calc R
C11 C 0.08309(10) 0.48433(11) 0.22377(10) 0.0136(2) Uani 1 1 d .
H11 H 0.0886 0.4256 0.2775 0.016 Uiso 1 1 calc R
C12 C 0.17419(9) 0.50844(10) 0.20201(9) 0.0109(2) Uani 1 1 d .
C13 C 0.31048(9) 0.40277(11) 0.15869(9) 0.0110(2) Uani 1 1 d .
C14 C 0.33193(10) 0.28587(11) 0.14011(10) 0.0138(2) Uani 1 1 d .
H14 H 0.3368 0.2247 0.1915 0.017 Uiso 1 1 calc R
C15 C 0.34638(10) 0.25919(12) 0.04448(10) 0.0179(3) Uani 1 1 d .
H15 H 0.3590 0.1789 0.0299 0.021 Uiso 1 1 calc R
C16 C 0.34239(10) 0.34906(13) -0.02926(10) 0.0190(3) Uani 1 1 d .
H16 H 0.3535 0.3301 -0.0932 0.023 Uiso 1 1 calc R
C17 C 0.32205(10) 0.46693(12) -0.00969(10) 0.0157(2) Uani 1 1 d .
H17 H 0.3200 0.5285 -0.0597 0.019 Uiso 1 1 calc R
C18 C 0.30471(9) 0.49356(11) 0.08367(9) 0.0116(2) Uani 1 1 d .
C19 C 0.66781(9) 0.56063(11) 0.34436(10) 0.0124(2) Uani 1 1 d .
C20 C 0.70058(10) 0.46388(11) 0.30006(10) 0.0143(2) Uani 1 1 d .
C21 C 0.81429(10) 0.46058(12) 0.32427(10) 0.0171(3) Uani 1 1 d .
H21 H 0.8424 0.3977 0.2959 0.021 Uiso 1 1 calc R
C22 C 0.88556(10) 0.54934(13) 0.38965(10) 0.0190(3) Uani 1 1 d .
H22 H 0.9624 0.5495 0.4043 0.023 Uiso 1 1 calc R
C23 C 0.84401(11) 0.63806(13) 0.43363(11) 0.0194(3) Uani 1 1 d .
H23 H 0.8946 0.6960 0.4819 0.023 Uiso 1 1 calc R
C24 C 0.61990(11) 0.36918(12) 0.23121(11) 0.0203(3) Uani 1 1 d .
H24A H 0.5927 0.3252 0.2780 0.030 Uiso 1 1 calc GR
H24B H 0.6580 0.3140 0.2022 0.030 Uiso 1 1 calc GR
H24C H 0.5562 0.4064 0.1684 0.030 Uiso 1 1 calc GR

loop_
_atom_site_aniso_label
_atom_site_aniso_U_11
_atom_site_aniso_U_22
_atom_site_aniso_U_33
_atom_site_aniso_U_23
_atom_site_aniso_U_13
_atom_site_aniso_U_12
O1 0.0164(4) 0.0155(4) 0.0108(4) 0.0015(3) 0.0063(3) 0.0026(3)
O2 0.0153(4) 0.0183(4) 0.0189(4) 0.0043(3) 0.0099(3) -0.0001(3)
N1 0.0104(4) 0.0144(5) 0.0130(4) 0.0008(4) 0.0061(4) 0.0005(4)
N2 0.0146(5) 0.0195(5) 0.0157(5) -0.0009(4) 0.0059(4) -0.0016(4)
C1 0.0111(5) 0.0114(5) 0.0103(5) 0.0007(4) 0.0062(4) -0.0001(4)
C2 0.0108(5) 0.0122(5) 0.0093(5) -0.0002(4) 0.0055(4) 0.0004(4)
C3 0.0117(5) 0.0129(5) 0.0086(5) -0.0026(4) 0.0054(4) -0.0011(4)
C4 0.0113(5) 0.0121(5) 0.0120(5) -0.0015(4) 0.0059(4) -0.0003(4)
C5 0.0106(5) 0.0108(5) 0.0120(5) 0.0000(4) 0.0063(4) 0.0002(4)
C6 0.0103(5) 0.0141(5) 0.0102(5) 0.0017(4) 0.0055(4) 0.0009(4)
C7 0.0110(5) 0.0128(5) 0.0111(5) -0.0024(4) 0.0059(4) -0.0009(4)
C8 0.0129(5) 0.0136(5) 0.0128(5) -0.0012(4) 0.0053(4) 0.0007(4)
C9 0.0094(5) 0.0188(6) 0.0167(6) -0.0035(4) 0.0044(4) 0.0014(4)
C10 0.0119(5) 0.0199(6) 0.0183(6) -0.0053(5) 0.0091(5) -0.0028(4)
C11 0.0145(5) 0.0147(6) 0.0145(5) -0.0023(4) 0.0090(4) -0.0026(4)
C12 0.0111(5) 0.0124(5) 0.0106(5) -0.0025(4) 0.0060(4) -0.0007(4)
C13 0.0087(5) 0.0151(6) 0.0095(5) -0.0014(4) 0.0043(4) -0.0004(4)
C14 0.0117(5) 0.0148(6) 0.0144(5) -0.0019(4) 0.0053(4) 0.0000(4)
C15 0.0157(6) 0.0194(6) 0.0178(6) -0.0072(5) 0.0067(5) 0.0021(5)
C16 0.0162(6) 0.0288(7) 0.0138(5) -0.0059(5) 0.0083(5) 0.0011(5)
C17 0.0135(5) 0.0240(6) 0.0111(5) -0.0001(4) 0.0069(4) 0.0005(5)
C18 0.0084(5) 0.0156(6) 0.0107(5) -0.0007(4) 0.0043(4) -0.0002(4)
C19 0.0101(5) 0.0152(6) 0.0123(5) 0.0026(4) 0.0052(4) 0.0013(4)
C20 0.0154(6) 0.0166(6) 0.0135(5) 0.0028(4) 0.0089(4) 0.0020(4)
C21 0.0165(6) 0.0210(6) 0.0177(6) 0.0057(5) 0.0110(5) 0.0050(5)
C22 0.0117(5) 0.0286(7) 0.0171(6) 0.0076(5) 0.0067(5) 0.0027(5)
C23 0.0141(6) 0.0248(7) 0.0166(6) 0.0009(5) 0.0045(5) -0.0036(5)
C24 0.0220(6) 0.0198(6) 0.0235(6) -0.0061(5) 0.0140(5) -0.0025(5)

loop_
_atom_type_symbol
_atom_type_description
_atom_type_scat_dispersion_real
_atom_type_scat_dispersion_imag
_atom_type_scat_source
C C 0.0033 0.0016 'International Tables Vol C Tables 4.2.6.8 and 6.1.1.4'
H H 0.0000 0.0000 'International Tables Vol C Tables 4.2.6.8 and 6.1.1.4'
N N 0.0061 0.0033 'International Tables Vol C Tables 4.2.6.8 and 6.1.1.4'
O O 0.0106 0.0060 'International Tables Vol C Tables 4.2.6.8 and 6.1.1.4'

loop_
_geom_angle_atom_site_label_1
_geom_angle_atom_site_label_2
_geom_angle_atom_site_label_3
_geom_angle
C3 N1 C19 123.66(10)
C4 N1 C3 113.31(9)
C4 N1 C19 122.97(10)
C19 N2 C23 116.41(11)
C2 C1 H1 112.3
C12 C1 H1 112.3
C12 C1 C2 105.52(9)
C12 C1 C13 106.60(9)
C13 C1 H1 112.3
C13 C1 C2 107.48(9)
C1 C2 H2 109.8
C3 C2 C1 112.09(9)
C3 C2 H2 109.8
C3 C2 C5 105.20(9)
C5 C2 C1 110.17(9)
C5 C2 H2 109.8
O1 C3 N1 123.87(10)
O1 C3 C2 128.05(10)
N1 C3 C2 108.08(9)
O2 C4 N1 124.55(10)
O2 C4 C5 127.21(11)
N1 C4 C5 108.24(9)
C2 C5 H5 109.7
C2 C5 C6 109.88(9)
C4 C5 C2 105.00(9)
C4 C5 H5 109.7
C4 C5 C6 112.64(9)
C6 C5 H5 109.7
C5 C6 H6 112.4
C7 C6 C5 105.01(9)
C7 C6 H6 112.4
C18 C6 C5 107.49(9)
C18 C6 H6 112.4
C18 C6 C7 106.63(9)
C8 C7 C6 125.72(10)
C8 C7 C12 120.70(10)
C12 C7 C6 113.58(10)
C7 C8 H8 120.5
C7 C8 C9 119.09(11)
C9 C8 H8 120.5
C8 C9 H9 119.9
C10 C9 C8 120.22(11)
C10 C9 H9 119.9
C9 C10 H10 119.6
C9 C10 C11 120.83(11)
C11 C10 H10 119.6
C10 C11 H11 120.5
C12 C11 C10 118.96(11)
C12 C11 H11 120.5
C7 C12 C1 113.31(9)
C11 C12 C1 126.51(11)
C11 C12 C7 120.18(11)
C14 C13 C1 126.27(10)
C14 C13 C18 120.58(10)
C18 C13 C1 113.12(10)
C13 C14 H14 120.5
C13 C14 C15 119.06(11)
C15 C14 H14 120.5
C14 C15 H15 119.7
C16 C15 C14 120.59(12)
C16 C15 H15 119.7
C15 C16 H16 119.9
C15 C16 C17 120.23(11)
C17 C16 H16 119.9
C16 C17 H17 120.3
C18 C17 C16 119.45(11)
C18 C17 H17 120.3
C13 C18 C6 113.84(10)
C17 C18 C6 126.05(11)
C17 C18 C13 120.06(11)
N2 C19 N1 114.70(10)
N2 C19 C20 126.23(11)
C20 C19 N1 119.07(10)
C19 C20 C21 115.57(11)
C19 C20 C24 122.45(11)
C21 C20 C24 121.97(11)
C20 C21 H21 120.2
C22 C21 C20 119.65(12)
C22 C21 H21 120.2
C21 C22 H22 120.3
C21 C22 C23 119.40(11)
C23 C22 H22 120.3
N2 C23 C22 122.60(12)
N2 C23 H23 118.7
C22 C23 H23 118.7
C20 C24 H24A 109.5
C20 C24 H24B 109.5
C20 C24 H24C 109.5
H24A C24 H24B 109.5
H24A C24 H24C 109.5
H24B C24 H24C 109.5

loop_
_geom_bond_atom_site_label_1
_geom_bond_atom_site_label_2
_geom_bond_distance
O1 C3 1.2071(14)
O2 C4 1.2120(14)
N1 C3 1.3998(15)
N1 C4 1.3927(15)
N1 C19 1.4370(14)
N2 C19 1.3326(16)
N2 C23 1.3443(16)
C1 H1 1.0000
C1 C2 1.5567(15)
C1 C12 1.5179(15)
C1 C13 1.5205(15)
C2 H2 1.0000
C2 C3 1.5143(15)
C2 C5 1.5420(15)
C4 C5 1.5188(15)
C5 H5 1.0000
C5 C6 1.5636(15)
C6 H6 1.0000
C6 C7 1.5211(15)
C6 C18 1.5117(16)
C7 C8 1.3858(16)
C7 C12 1.4017(16)
C8 H8 0.9500
C8 C9 1.3997(16)
C9 H9 0.9500
C9 C10 1.3869(18)
C10 H10 0.9500
C10 C11 1.3983(17)
C11 H11 0.9500
C11 C12 1.3899(15)
C13 C14 1.3850(17)
C13 C18 1.4026(16)
C14 H14 0.9500
C14 C15 1.3999(17)
C15 H15 0.9500
C15 C16 1.3897(19)
C16 H16 0.9500
C16 C17 1.3946(19)
C17 H17 0.9500
C17 C18 1.3917(16)
C19 C20 1.3920(17)
C20 C21 1.3985(16)
C20 C24 1.4971(18)
C21 H21 0.9500
C21 C22 1.3822(19)
C22 H22 0.9500
C22 C23 1.386(2)
C23 H23 0.9500
C24 H24A 0.9800
C24 H24B 0.9800
C24 H24C 0.9800

loop_
_geom_torsion_atom_site_label_1
_geom_torsion_atom_site_label_2
_geom_torsion_atom_site_label_3
_geom_torsion_atom_site_label_4
_geom_torsion
O2 C4 C5 C2 179.50(11)
O2 C4 C5 C6 59.94(16)
N1 C4 C5 C2 -0.26(12)
N1 C4 C5 C6 -119.82(10)
N1 C19 C20 C21 175.94(10)
N1 C19 C20 C24 -4.19(17)
N2 C19 C20 C21 -3.31(18)
N2 C19 C20 C24 176.56(12)
C1 C2 C3 O1 -56.12(15)
C1 C2 C3 N1 123.53(10)
C1 C2 C5 C4 -123.10(9)
C1 C2 C5 C6 -1.72(12)
C1 C13 C14 C15 177.28(11)
C1 C13 C18 C6 -1.68(13)
C1 C13 C18 C17 -179.18(10)
C2 C1 C12 C7 60.29(11)
C2 C1 C12 C11 -119.55(12)
C2 C1 C13 C14 124.57(12)
C2 C1 C13 C18 -57.21(12)
C2 C5 C6 C7 58.40(11)
C2 C5 C6 C18 -54.88(11)
C3 N1 C4 O2 -176.91(11)
C3 N1 C4 C5 2.86(13)
C3 N1 C19 N2 -107.13(13)
C3 N1 C19 C20 73.54(15)
C3 C2 C5 C4 -2.11(11)
C3 C2 C5 C6 119.27(9)
C4 N1 C3 O1 175.39(10)
C4 N1 C3 C2 -4.28(13)
C4 N1 C19 N2 75.99(14)
C4 N1 C19 C20 -103.34(13)
C4 C5 C6 C7 175.08(9)
C4 C5 C6 C18 61.81(12)
C5 C2 C3 O1 -175.85(11)
C5 C2 C3 N1 3.80(11)
C5 C6 C7 C8 120.85(12)
C5 C6 C7 C12 -58.97(12)
C5 C6 C18 C13 58.98(12)
C5 C6 C18 C17 -123.70(12)
C6 C7 C8 C9 -179.93(11)
C6 C7 C12 C1 -1.17(14)
C6 C7 C12 C11 178.68(10)
C7 C6 C18 C13 -53.20(12)
C7 C6 C18 C17 124.12(12)
C7 C8 C9 C10 0.85(18)
C8 C7 C12 C1 179.00(10)
C8 C7 C12 C11 -1.15(17)
C8 C9 C10 C11 -0.32(18)
C9 C10 C11 C12 -0.94(17)
C10 C11 C12 C1 -178.50(11)
C10 C11 C12 C7 1.66(17)
C12 C1 C2 C3 -173.19(9)
C12 C1 C2 C5 -56.42(11)
C12 C1 C13 C14 -122.69(12)
C12 C1 C13 C18 55.54(12)
C12 C7 C8 C9 -0.12(17)
C13 C1 C2 C3 -59.72(11)
C13 C1 C2 C5 57.06(11)
C13 C1 C12 C7 -53.79(12)
C13 C1 C12 C11 126.37(12)
C13 C14 C15 C16 1.76(18)
C14 C13 C18 C6 176.66(10)
C14 C13 C18 C17 -0.84(17)
C14 C15 C16 C17 -1.05(19)
C15 C16 C17 C18 -0.63(18)
C16 C17 C18 C6 -175.61(11)
C16 C17 C18 C13 1.56(17)
C18 C6 C7 C8 -125.27(12)
C18 C6 C7 C12 54.91(12)
C18 C13 C14 C15 -0.82(17)
C19 N1 C3 O1 -1.75(18)
C19 N1 C3 C2 178.58(10)
C19 N1 C4 O2 0.26(18)
C19 N1 C4 C5 -179.97(10)
C19 N2 C23 C22 1.29(18)
C19 C20 C21 C22 0.83(17)
C20 C21 C22 C23 2.30(18)
C21 C22 C23 N2 -3.53(19)
C23 N2 C19 N1 -177.01(10)
C23 N2 C19 C20 2.26(18)
C24 C20 C21 C22 -179.03(11)
